data_2104709
loop_
_publ_author_name
'Siegler, Maxime A.'
'Prewitt, Jacob H.'
'Kelley, Steven P.'
'Parkin, Sean'
'Selegue, John P.'
'Brock, Carolyn Pratt'

_publ_section_title
;
 More examples of the
 15-crown-5&#x00B7;&#x00B7;&#x00B7;H~2~O---<i>M</i>---OH~2~&#x00B7;&#x00B7;&#x00B7;15-crown-5
 motif, <i>M</i> = Al^3+^, Cr^3+^ and Pd^2+^
;
_journal_issue 2
_journal_name_full 'Acta Crystallographica Section B'
_journal_page_first 213
_journal_page_last 221
_journal_paper_doi 10.1107/S0108768110007202
_journal_volume 66
_journal_year 2010
_chemical_formula_moiety '3(C10 H20 O5), 1.68(Cr H8 N O8), 0.32(Cr O6), 4.32(N O3), 2(H2 O)'
_chemical_formula_sum 'C30 H77.44 Cr2 N6 O45.32'
_chemical_formula_weight 1351.48
_chemical_name_systematic
;
 ?
;
_space_group_IT_number 14
_symmetry_cell_setting monoclinic
_symmetry_space_group_name_Hall '-P 2ybc'
_symmetry_space_group_name_H-M 'P 1 21/c 1'
_atom_sites_solution_hydrogens geom
_atom_sites_solution_primary direct
_atom_sites_solution_secondary difmap
_audit_creation_method SHELXL-97
_cell_angle_alpha 90.00
_cell_angle_beta 116.0858(6)
_cell_angle_gamma 90.00
_cell_formula_units_Z 2
_cell_length_a 18.0939(2)
_cell_length_b 9.44870(10)
_cell_length_c 19.0682(3)
_cell_measurement_reflns_used 7085
_cell_measurement_temperature 90.0(2)
_cell_measurement_theta_max 27.48
_cell_measurement_theta_min 1.00
_cell_volume 2927.90(7)
_computing_cell_refinement 'SCALEPACK (Otwinowski & Minor, 1997)'
_computing_data_collection 'COLLECT (Nonius, 1998)'
_computing_data_reduction 'DENZO-SMN (Otwinowski & Minor, 1997)'
_computing_molecular_graphics 'XP in SHELXTL (Sheldrick, 2008)'
_computing_publication_material
;
SHELX-97 (Sheldrick, 2008) and local procedures
;
_computing_structure_refinement 'SHELXL-97 (Sheldrick, 2008)'
_computing_structure_solution 'SHELXS-97 (Sheldrick, 2008)'
_diffrn_ambient_temperature 90.0(2)
_diffrn_detector_area_resol_mean 9.1
_diffrn_measured_fraction_theta_full 0.995
_diffrn_measured_fraction_theta_max 0.995
_diffrn_measurement_device_type 'Nonius KappaCCD diffractometer'
_diffrn_measurement_method '\w scans at fixed \c = 55\%'
_diffrn_radiation_monochromator graphite
_diffrn_radiation_source 'fine-focus sealed tube'
_diffrn_radiation_type MoK\a
_diffrn_radiation_wavelength 0.71073
_diffrn_reflns_av_R_equivalents 0.0350
_diffrn_reflns_av_sigmaI/netI 0.0253
_diffrn_reflns_limit_h_max 23
_diffrn_reflns_limit_h_min -23
_diffrn_reflns_limit_k_max 12
_diffrn_reflns_limit_k_min -12
_diffrn_reflns_limit_l_max 24
_diffrn_reflns_limit_l_min -24
_diffrn_reflns_number 49028
_diffrn_reflns_theta_full 27.47
_diffrn_reflns_theta_max 27.47
_diffrn_reflns_theta_min 2.15
_diffrn_standards_number 0
_exptl_absorpt_coefficient_mu 0.488
_exptl_absorpt_correction_T_max 0.937
_exptl_absorpt_correction_T_min 0.879
_exptl_absorpt_correction_type multi-scan
_exptl_absorpt_process_details 'Scalepack (Otwinowski & Minor, 1997)'
_exptl_crystal_colour blue
_exptl_crystal_density_diffrn 1.533
_exptl_crystal_density_method 'not measured'
_exptl_crystal_description block
_exptl_crystal_F_000 1420
_exptl_crystal_size_max 0.30
_exptl_crystal_size_mid 0.20
_exptl_crystal_size_min 0.15
_refine_diff_density_max 1.382
_refine_diff_density_min -0.378
_refine_ls_extinction_method none
_refine_ls_goodness_of_fit_ref 1.048
_refine_ls_hydrogen_treatment mixed
_refine_ls_matrix_type full
_refine_ls_number_parameters 660
_refine_ls_number_reflns 6683
_refine_ls_number_restraints 974
_refine_ls_restrained_S_all 1.051
_refine_ls_R_factor_all 0.0843
_refine_ls_R_factor_gt 0.0727
_refine_ls_shift/su_max 0.001
_refine_ls_shift/su_mean 0.000
_refine_ls_structure_factor_coef Fsqd
_refine_ls_weighting_details 'calc w=1/[\s^2^(Fo^2^)+(0.1190P)^2^+4.6627P] where P=(Fo^2^+2Fc^2^)/3'
_refine_ls_weighting_scheme calc
_refine_ls_wR_factor_gt 0.2030
_refine_ls_wR_factor_ref 0.2146
_reflns_number_gt 5576
_reflns_number_total 6683
_reflns_threshold_expression >2\s(I)
_cod_data_source_file zb5012.cif
_cod_data_source_block 3
_cod_original_cell_volume 2927.90(6)
_cod_original_sg_symbol_H-M 'P 21/c'
_cod_database_code 2104709
_cod_database_fobs_code 2104709

loop_
_symmetry_equiv_pos_as_xyz
'x, y, z'
'-x, y+1/2, -z+1/2'
'-x, -y, -z'
'x, -y-1/2, z-1/2'

loop_
_atom_site_type_symbol
_atom_site_label
_atom_site_fract_x
_atom_site_fract_y
_atom_site_fract_z
_atom_site_U_iso_or_equiv
_atom_site_adp_type
_atom_site_calc_flag
_atom_site_refinement_flags
_atom_site_occupancy
_atom_site_disorder_assembly
_atom_site_disorder_group
Cr Cr 0.21221(7) 0.04104(13) 0.18835(7) 0.0259(2) Uani d PU 0.842(3) A 1
O O1W 0.15958(17) 0.0726(4) 0.25907(17) 0.0431(7) Uani d PDU 0.842(3) A 1
H H1W1 0.114(2) 0.111(6) 0.244(3) 0.065 Uiso d PD 0.842(3) A 1
H H1W2 0.177(3) 0.061(6) 0.3061(13) 0.065 Uiso d PD 0.842(3) A 1
O O2W 0.1010(2) 0.0278(4) 0.0997(2) 0.0363(8) Uani d PDU 0.842(3) A 1
H H2W1 0.065(2) 0.090(4) 0.090(3) 0.055 Uiso d PD 0.842(3) A 1
H H2W2 0.073(3) -0.046(3) 0.091(3) 0.055 Uiso d PD 0.842(3) A 1
O O3W 0.20681(17) 0.2421(3) 0.16525(19) 0.0396(6) Uani d PD 0.842(3) A 1
H H3W1 0.179(3) 0.280(5) 0.184(3) 0.059 Uiso d PD 0.842(3) A 1
H H3W2 0.242(2) 0.299(4) 0.167(3) 0.059 Uiso d PD 0.842(3) A 1
O O4W 0.3189(3) 0.0546(6) 0.2776(3) 0.0409(10) Uani d PU 0.842(3) A 1
O O5W 0.21461(17) -0.1615(3) 0.2117(2) 0.0433(7) Uani d PDU 0.842(3) A 1
H H5W1 0.181(3) -0.210(5) 0.220(3) 0.065 Uiso d PD 0.842(3) A 1
H H5W2 0.239(3) -0.213(5) 0.195(3) 0.065 Uiso d PD 0.842(3) A 1
Cr Cr' 0.1979(4) 0.0474(8) 0.1952(5) 0.0259(2) Uani d PU 0.158(3) A 2
O O1W' 0.1742(13) -0.065(2) 0.2530(13) 0.066(5) Uiso d PU 0.158(3) A 2
O O2W' 0.0869(14) 0.025(3) 0.1131(13) 0.029(5) Uiso d PU 0.158(3) A 2
O O3W' 0.2380(13) -0.097(2) 0.1450(13) 0.068(5) Uiso d PU 0.158(3) A 2
O O4W' 0.3209(18) 0.093(2) 0.2822(17) 0.032(6) Uiso d PU 0.158(3) A 2
O O5W' 0.1677(16) 0.217(3) 0.2328(15) 0.087(7) Uiso d PU 0.158(3) A 2
O O6W 0.12198(16) 0.6872(3) 0.25425(17) 0.0486(6) Uani d D 1 . .
H H6W1 0.079(2) 0.710(5) 0.258(3) 0.073 Uiso d D 1 . .
H H6W2 0.109(3) 0.610(3) 0.229(3) 0.073 Uiso d D 1 . .
N N1 0.3155(2) 0.0358(3) 0.10498(18) 0.0378(7) Uani d PDU 0.842(3) A 1
O O11 0.25564(17) -0.0210(3) 0.11578(17) 0.0415(7) Uani d PDU 0.842(3) A 1
O O12 0.34353(18) 0.1494(3) 0.13527(17) 0.0456(7) Uani d PDU 0.842(3) A 1
O O13 0.3396(3) -0.0282(5) 0.0628(2) 0.0589(10) Uani d PDU 0.842(3) A 1
N N1' 0.3680(14) 0.004(3) 0.0640(15) 0.056(7) Uiso d PDU 0.158(3) A 2
O O11' 0.4237(11) 0.004(2) 0.0406(11) 0.057(4) Uiso d PDU 0.158(3) A 2
O O12' 0.3813(9) 0.0767(16) 0.1223(8) 0.040(3) Uiso d PDU 0.158(3) A 2
O O13' 0.3032(13) -0.054(3) 0.0242(16) 0.080(7) Uiso d PDU 0.158(3) A 2
O O11W 0.2414(14) 0.183(3) 0.1272(13) 0.074(6) Uiso d P 0.158(3) A 2
N N2 0.2777(7) 0.5472(13) 0.1788(6) 0.0457(17) Uani d PDU 0.50 B 1
O O21 0.2989(15) 0.4457(19) 0.1463(13) 0.057(3) Uani d PDU 0.50 B 1
O O22 0.3172(5) 0.6571(9) 0.2028(5) 0.061(2) Uani d PDU 0.50 B 1
O O23 0.2168(8) 0.5372(14) 0.1869(8) 0.085(4) Uani d PDU 0.50 B 1
N N2' 0.2687(7) 0.5434(13) 0.1563(5) 0.0457(17) Uani d PDU 0.50 C 2
O O21' 0.3098(15) 0.4299(19) 0.1628(14) 0.057(3) Uani d PDU 0.50 C 2
O O22' 0.2976(6) 0.6611(9) 0.1575(6) 0.075(3) Uani d PDU 0.50 C 2
O O23' 0.1997(7) 0.5394(16) 0.1477(6) 0.073(3) Uani d PDU 0.50 C 2
N N3 0.0280(2) 0.3594(3) 0.2056(2) 0.0559(9) Uani d . 1 . .
O O31 0.02816(16) 0.2356(3) 0.23070(15) 0.0479(6) Uani d . 1 . .
O O32 -0.0299(2) 0.4357(3) 0.1903(2) 0.0725(10) Uani d . 1 . .
O O33 0.0902(2) 0.3991(3) 0.1979(3) 0.0846(13) Uani d . 1 . .
O O1A 0.3348(4) 0.0007(8) 0.4502(4) 0.0748(17) Uani d PDU 0.50 D 1
C C1A 0.3363(8) -0.1416(12) 0.4438(9) 0.091(3) Uani d PDU 0.50 D 1
H H1A1 0.2865 -0.1730 0.3974 0.110 Uiso calc PR 0.50 D 1
H H1A2 0.3355 -0.1860 0.4905 0.110 Uiso calc PR 0.50 D 1
C C2A 0.4140(8) -0.1904(11) 0.4361(7) 0.073(3) Uani d PDU 0.50 D 1
H H2A1 0.4642 -0.1601 0.4823 0.088 Uiso calc PR 0.50 D 1
H H2A2 0.4147 -0.2949 0.4323 0.088 Uiso calc PR 0.50 D 1
O O2A 0.4116(5) -0.1302(10) 0.3702(5) 0.078(2) Uani d PDU 0.50 D 1
C C3A 0.4936(9) -0.1271(19) 0.3757(10) 0.091(4) Uani d PDU 0.50 D 1
H H3A1 0.5053 -0.2174 0.3562 0.110 Uiso calc PR 0.50 D 1
H H3A2 0.5342 -0.1156 0.4309 0.110 Uiso calc PR 0.50 D 1
C C4A 0.5012(6) -0.0034(15) 0.3269(7) 0.084(3) Uani d PDU 0.50 D 1
H H4A1 0.5560 -0.0050 0.3271 0.101 Uiso calc PR 0.50 D 1
H H4A2 0.4587 -0.0117 0.2722 0.101 Uiso calc PR 0.50 D 1
O O3A 0.4903(5) 0.1299(12) 0.3614(5) 0.092(2) Uani d PDU 0.50 D 1
C C5A 0.4894(10) 0.2408(16) 0.3156(8) 0.085(3) Uani d PDU 0.50 D 1
H H5A1 0.4536 0.2204 0.2598 0.102 Uiso calc PR 0.50 D 1
H H5A2 0.5456 0.2623 0.3220 0.102 Uiso calc PR 0.50 D 1
C C6A 0.4560(6) 0.3606(12) 0.3436(6) 0.072(2) Uani d PDU 0.50 D 1
H H6A1 0.4930 0.3780 0.3993 0.086 Uiso calc PR 0.50 D 1
H H6A2 0.4560 0.4469 0.3141 0.086 Uiso calc PR 0.50 D 1
O O4A 0.3748(6) 0.3378(10) 0.3354(6) 0.083(2) Uani d PDU 0.50 D 1
C C7A 0.3625(8) 0.4182(14) 0.3885(7) 0.079(3) Uani d PDU 0.50 D 1
H H7A1 0.3719 0.5197 0.3824 0.094 Uiso calc PR 0.50 D 1
H H7A2 0.3992 0.3884 0.4425 0.094 Uiso calc PR 0.50 D 1
C C8A 0.2747(7) 0.3903(10) 0.3692(6) 0.070(2) Uani d PDU 0.50 D 1
H H8A1 0.2580 0.4577 0.3994 0.084 Uiso calc PR 0.50 D 1
H H8A2 0.2413 0.4121 0.3132 0.084 Uiso calc PR 0.50 D 1
O O5A 0.2543(4) 0.2566(7) 0.3828(4) 0.0613(14) Uani d PDU 0.50 D 1
C C9A 0.2787(11) 0.2182(14) 0.4595(8) 0.071(3) Uani d PDU 0.50 D 1
H H9A1 0.2460 0.2692 0.4816 0.085 Uiso calc PR 0.50 D 1
H H9A2 0.3377 0.2403 0.4913 0.085 Uiso calc PR 0.50 D 1
C C10A 0.2640(10) 0.0589(14) 0.4585(9) 0.072(3) Uani d PDU 0.50 D 1
H H10A 0.2634 0.0271 0.5077 0.087 Uiso calc PR 0.50 D 1
H H10B 0.2115 0.0317 0.4139 0.087 Uiso calc PR 0.50 D 1
O O1B 0.2601(4) -0.0384(8) 0.4046(3) 0.0703(17) Uani d PDU 0.50 E 2
C C1B 0.2854(8) -0.1743(12) 0.4237(6) 0.098(3) Uani d PDU 0.50 E 2
H H1B1 0.2527 -0.2347 0.3781 0.118 Uiso calc PR 0.50 E 2
H H1B2 0.2719 -0.2034 0.4666 0.118 Uiso calc PR 0.50 E 2
C C2B 0.3736(8) -0.2055(15) 0.4482(7) 0.094(4) Uani d PDU 0.50 E 2
H H2B1 0.4089 -0.1472 0.4939 0.113 Uiso calc PR 0.50 E 2
H H2B2 0.3855 -0.3067 0.4620 0.113 Uiso calc PR 0.50 E 2
O O2B 0.3868(6) -0.1731(11) 0.3862(6) 0.097(3) Uani d PDU 0.50 E 2
C C3B 0.4730(7) -0.1950(12) 0.4088(7) 0.090(3) Uani d PDU 0.50 E 2
H H3B1 0.4837 -0.2974 0.4071 0.108 Uiso calc PR 0.50 E 2
H H3B2 0.5053 -0.1617 0.4631 0.108 Uiso calc PR 0.50 E 2
C C4B 0.5003(11) -0.1158(18) 0.3548(10) 0.097(4) Uani d PDU 0.50 E 2
H H4B1 0.5558 -0.1467 0.3632 0.117 Uiso calc PR 0.50 E 2
H H4B2 0.4614 -0.1325 0.2994 0.117 Uiso calc PR 0.50 E 2
O O3B 0.5008(4) 0.0270(11) 0.3740(4) 0.0747(19) Uani d PDU 0.50 E 2
C C5B 0.5085(6) 0.1196(15) 0.3193(6) 0.078(3) Uani d PDU 0.50 E 2
H H5B1 0.4708 0.0910 0.2653 0.094 Uiso calc PR 0.50 E 2
H H5B2 0.5656 0.1192 0.3251 0.094 Uiso calc PR 0.50 E 2
C C6B 0.4857(9) 0.2654(18) 0.3375(9) 0.095(4) Uani d PDU 0.50 E 2
H H6B1 0.5236 0.2903 0.3920 0.114 Uiso calc PR 0.50 E 2
H H6B2 0.4936 0.3357 0.3029 0.114 Uiso calc PR 0.50 E 2
O O4B 0.4066(6) 0.2741(9) 0.3282(5) 0.087(2) Uani d PDU 0.50 E 2
C C7B 0.3962(8) 0.3902(11) 0.3682(7) 0.077(3) Uani d PDU 0.50 E 2
H H7B1 0.3869 0.4771 0.3364 0.093 Uiso calc PR 0.50 E 2
H H7B2 0.4459 0.4041 0.4181 0.093 Uiso calc PR 0.50 E 2
C C8B 0.3208(10) 0.3594(13) 0.3837(9) 0.102(4) Uani d PDU 0.50 E 2
H H8B1 0.3120 0.4401 0.4122 0.122 Uiso calc PR 0.50 E 2
H H8B2 0.2713 0.3502 0.3331 0.122 Uiso calc PR 0.50 E 2
O O5B 0.3308(5) 0.2337(8) 0.4278(4) 0.083(2) Uani d PDU 0.50 E 2
C C9B 0.2684(13) 0.1997(16) 0.4461(11) 0.087(4) Uani d PDU 0.50 E 2
H H9B1 0.2147 0.2115 0.3998 0.104 Uiso calc PR 0.50 E 2
H H9B2 0.2694 0.2627 0.4881 0.104 Uiso calc PR 0.50 E 2
C C10B 0.2794(9) 0.0473(14) 0.4733(8) 0.072(3) Uani d PDU 0.50 E 2
H H10C 0.3367 0.0303 0.5126 0.086 Uiso calc PR 0.50 E 2
H H10D 0.2419 0.0244 0.4970 0.086 Uiso calc PR 0.50 E 2
O O1C 0.0064(8) -0.1939(14) 0.0617(8) 0.036(4) Uiso d PDU 0.25 F -1
C C1C 0.0247(9) -0.3044(12) 0.0223(8) 0.030(3) Uiso d PDU 0.25 F -1
H H1C1 -0.0270 -0.3450 -0.0180 0.036 Uiso calc PR 0.25 F -1
H H1C2 0.0549 -0.3804 0.0597 0.036 Uiso calc PR 0.25 F -1
C C2C 0.0770(8) -0.2479(14) -0.0161(8) 0.029(2) Uiso d PDU 0.25 F -1
H H2C1 0.1333 -0.2284 0.0247 0.035 Uiso calc PR 0.25 F -1
H H2C2 0.0810 -0.3212 -0.0514 0.035 Uiso calc PR 0.25 F -1
O O2C 0.0452(5) -0.1282(11) -0.0574(5) 0.0272(17) Uiso d PDU 0.25 F -1
C C3C 0.1039(6) -0.0574(13) -0.0782(7) 0.025(2) Uiso d PDU 0.25 F -1
H H3C1 0.1062 -0.1057 -0.1233 0.030 Uiso calc PR 0.25 F -1
H H3C2 0.1594 -0.0605 -0.0338 0.030 Uiso calc PR 0.25 F -1
C C4C 0.0766(9) 0.0971(14) -0.0994(7) 0.029(3) Uiso d PDU 0.25 F -1
H H4C1 0.1087 0.1420 -0.1242 0.035 Uiso calc PR 0.25 F -1
H H4C2 0.0176 0.1009 -0.1367 0.035 Uiso calc PR 0.25 F -1
O O3C 0.0903(5) 0.1702(10) -0.0291(5) 0.0330(17) Uiso d PDU 0.25 F -1
C C5C 0.0661(7) 0.3116(13) -0.0406(8) 0.039(3) Uiso d PDU 0.25 F -1
H H5C1 0.0734 0.3498 -0.0855 0.046 Uiso calc PR 0.25 F -1
H H5C2 0.1014 0.3671 0.0063 0.046 Uiso calc PR 0.25 F -1
C C6C -0.0234(8) 0.3268(14) -0.0561(8) 0.038(3) Uiso d PDU 0.25 F -1
H H6C1 -0.0403 0.4272 -0.0670 0.045 Uiso calc PR 0.25 F -1
H H6C2 -0.0587 0.2704 -0.1026 0.045 Uiso calc PR 0.25 F -1
O O4C -0.0346(8) 0.2808(11) 0.0084(6) 0.037(2) Uiso d PDU 0.25 F -1
C C7C -0.1155(8) 0.2741(13) -0.0053(7) 0.035(2) Uiso d PDU 0.25 F -1
H H7C1 -0.1492 0.2428 -0.0598 0.042 Uiso calc PR 0.25 F -1
H H7C2 -0.1343 0.3697 0.0006 0.042 Uiso calc PR 0.25 F -1
C C8C -0.1279(8) 0.1749(13) 0.0490(8) 0.033(3) Uiso d PDU 0.25 F -1
H H8C1 -0.0905 0.2013 0.1035 0.039 Uiso calc PR 0.25 F -1
H H8C2 -0.1851 0.1838 0.0424 0.039 Uiso calc PR 0.25 F -1
O O5C -0.1128(6) 0.0309(9) 0.0358(6) 0.035(2) Uiso d PDU 0.25 F -1
C C9C -0.0823(9) -0.0599(15) 0.1006(8) 0.021(3) Uiso d PDU 0.25 F -1
H H9C1 -0.1225 -0.0680 0.1227 0.025 Uiso calc PR 0.25 F -1
H H9C2 -0.0301 -0.0222 0.1415 0.025 Uiso calc PR 0.25 F -1
C C10C -0.0678(12) -0.2049(17) 0.0734(13) 0.032(4) Uiso d PDU 0.25 F -1
H H10E -0.0606 -0.2777 0.1132 0.039 Uiso calc PR 0.25 F -1
H H10F -0.1154 -0.2319 0.0240 0.039 Uiso calc PR 0.25 F -1
O O1D -0.0071(8) -0.1848(13) 0.0591(8) 0.031(3) Uiso d PDU 0.25 G -2
C C1D 0.0030(9) -0.3134(13) 0.0264(9) 0.029(3) Uiso d PDU 0.25 G -2
H H1D1 -0.0480 -0.3384 -0.0205 0.034 Uiso calc PR 0.25 G -2
H H1D2 0.0168 -0.3914 0.0648 0.034 Uiso calc PR 0.25 G -2
C C2D 0.0750(11) -0.286(2) 0.0042(13) 0.036(4) Uiso d PDU 0.25 G -2
H H2D1 0.1248 -0.2561 0.0509 0.043 Uiso calc PR 0.25 G -2
H H2D2 0.0882 -0.3745 -0.0161 0.043 Uiso calc PR 0.25 G -2
O O2D 0.0519(6) -0.1851(12) -0.0505(5) 0.0329(19) Uiso d PDU 0.25 G -2
C C3D 0.1180(8) -0.1349(17) -0.0661(8) 0.034(3) Uiso d PDU 0.25 G -2
H H3D1 0.1268 -0.2000 -0.1024 0.041 Uiso calc PR 0.25 G -2
H H3D2 0.1695 -0.1302 -0.0170 0.041 Uiso calc PR 0.25 G -2
C C4D 0.0952(11) 0.0111(16) -0.1021(10) 0.043(4) Uiso d PDU 0.25 G -2
H H4D1 0.1355 0.0414 -0.1212 0.051 Uiso calc PR 0.25 G -2
H H4D2 0.0402 0.0073 -0.1474 0.051 Uiso calc PR 0.25 G -2
O O3D 0.0940(6) 0.1104(12) -0.0475(6) 0.044(2) Uiso d PDU 0.25 G -2
C C5D 0.0499(11) 0.2330(16) -0.0836(9) 0.045(4) Uiso d PDU 0.25 G -2
H H5D1 -0.0065 0.2070 -0.1221 0.055 Uiso calc PR 0.25 G -2
H H5D2 0.0773 0.2817 -0.1117 0.055 Uiso calc PR 0.25 G -2
C C6D 0.0457(12) 0.3293(18) -0.0239(10) 0.062(4) Uiso d PDU 0.25 G -2
H H6D1 0.1019 0.3651 0.0089 0.075 Uiso calc PR 0.25 G -2
H H6D2 0.0114 0.4118 -0.0514 0.075 Uiso calc PR 0.25 G -2
O O4D 0.0152(10) 0.2743(16) 0.0246(8) 0.078(4) Uiso d PDU 0.25 G -2
C C7D -0.0686(13) 0.290(3) -0.007(2) 0.063(7) Uiso d PDU 0.25 G -2
H H7D1 -0.0933 0.2611 -0.0626 0.076 Uiso calc PR 0.25 G -2
H H7D2 -0.0824 0.3903 -0.0044 0.076 Uiso calc PR 0.25 G -2
C C8D -0.1042(11) 0.2001(14) 0.0363(10) 0.049(3) Uiso d PDU 0.25 G -2
H H8D1 -0.0786 0.2276 0.0921 0.059 Uiso calc PR 0.25 G -2
H H8D2 -0.1641 0.2184 0.0149 0.059 Uiso calc PR 0.25 G -2
O O5D -0.0910(8) 0.0528(11) 0.0301(7) 0.047(3) Uiso d PDU 0.25 G -2
C C9D -0.0969(14) -0.0313(18) 0.0862(12) 0.046(5) Uiso d PDU 0.25 G -2
H H9D1 -0.1528 -0.0237 0.0831 0.056 Uiso calc PR 0.25 G -2
H H9D2 -0.0567 0.0002 0.1387 0.056 Uiso calc PR 0.25 G -2
C C10D -0.0795(10) -0.1837(16) 0.0728(13) 0.036(4) Uiso d PDU 0.25 G -2
H H10G -0.0701 -0.2420 0.1191 0.043 Uiso calc PR 0.25 G -2
H H10H -0.1270 -0.2235 0.0271 0.043 Uiso calc PR 0.25 G -2

loop_
_atom_site_aniso_label
_atom_site_aniso_U_11
_atom_site_aniso_U_22
_atom_site_aniso_U_33
_atom_site_aniso_U_12
_atom_site_aniso_U_13
_atom_site_aniso_U_23
Cr 0.0228(5) 0.0243(3) 0.0281(4) -0.0040(3) 0.0088(3) -0.0031(2)
O1W 0.0303(13) 0.0621(19) 0.0384(14) -0.0053(12) 0.0165(11) -0.0004(13)
O2W 0.0285(17) 0.0413(18) 0.0319(17) -0.0057(12) 0.0065(15) 0.0020(13)
O3W 0.0396(14) 0.0206(12) 0.0627(18) -0.0048(10) 0.0263(13) -0.0038(11)
O4W 0.0318(16) 0.053(3) 0.0314(17) -0.0167(19) 0.0076(11) -0.0128(19)
O5W 0.0358(14) 0.0226(12) 0.0694(19) -0.0004(10) 0.0212(13) 0.0063(12)
Cr' 0.0228(5) 0.0243(3) 0.0281(4) -0.0040(3) 0.0088(3) -0.0031(2)
O6W 0.0524(15) 0.0360(13) 0.0661(17) 0.0029(11) 0.0341(13) 0.0040(11)
N1 0.0397(17) 0.0414(18) 0.0316(15) 0.0125(13) 0.0152(13) 0.0035(13)
O11 0.0362(14) 0.0474(16) 0.0403(15) -0.0061(12) 0.0162(12) -0.0133(12)
O12 0.0507(17) 0.0401(15) 0.0495(16) -0.0038(13) 0.0254(14) -0.0026(13)
O13 0.075(3) 0.066(3) 0.044(2) 0.031(2) 0.035(2) 0.0024(18)
N2 0.047(3) 0.0290(15) 0.077(5) 0.0067(15) 0.042(3) 0.012(3)
O21 0.066(5) 0.028(3) 0.096(8) 0.017(2) 0.054(6) 0.021(4)
O22 0.051(4) 0.032(3) 0.102(6) 0.000(2) 0.037(5) 0.012(4)
O23 0.106(9) 0.041(4) 0.168(11) -0.005(5) 0.115(9) -0.008(7)
N2' 0.047(3) 0.0290(15) 0.077(5) 0.0067(15) 0.042(3) 0.012(3)
O21' 0.066(5) 0.028(3) 0.096(8) 0.017(2) 0.054(6) 0.021(4)
O22' 0.076(6) 0.030(3) 0.149(8) 0.003(3) 0.078(7) 0.018(5)
O23' 0.048(4) 0.058(5) 0.114(8) 0.000(3) 0.036(5) -0.006(6)
N3 0.084(2) 0.0365(16) 0.073(2) -0.0181(16) 0.058(2) -0.0217(15)
O31 0.0590(15) 0.0430(13) 0.0533(14) -0.0160(11) 0.0352(13) -0.0082(11)
O32 0.100(3) 0.0438(16) 0.106(3) 0.0012(16) 0.075(2) -0.0059(16)
O33 0.114(3) 0.0328(14) 0.164(4) -0.0137(16) 0.113(3) -0.0107(18)
O1A 0.072(4) 0.079(4) 0.065(4) 0.005(3) 0.022(3) -0.006(3)
C1A 0.080(6) 0.073(6) 0.089(6) -0.015(5) 0.008(5) 0.008(6)
C2A 0.095(7) 0.040(4) 0.064(5) 0.013(5) 0.016(5) 0.005(4)
O2A 0.071(5) 0.072(5) 0.059(4) 0.032(4) -0.002(3) -0.016(4)
C3A 0.066(6) 0.123(7) 0.059(7) 0.047(6) 0.004(5) -0.018(6)
C4A 0.048(4) 0.143(7) 0.060(5) 0.014(6) 0.022(4) -0.024(6)
O3A 0.059(4) 0.142(6) 0.048(4) -0.039(5) -0.002(3) 0.005(5)
C5A 0.086(6) 0.123(7) 0.049(6) -0.053(6) 0.033(5) -0.002(6)
C6A 0.073(5) 0.081(5) 0.061(4) -0.051(4) 0.028(4) -0.008(4)
O4A 0.126(6) 0.053(5) 0.076(5) -0.017(4) 0.050(4) -0.014(4)
C7A 0.091(7) 0.069(6) 0.066(6) -0.022(5) 0.026(5) -0.021(5)
C8A 0.080(6) 0.057(5) 0.067(5) -0.017(5) 0.027(5) -0.025(4)
O5A 0.060(3) 0.067(3) 0.057(3) 0.011(3) 0.026(3) -0.010(3)
C9A 0.046(5) 0.097(6) 0.057(5) 0.012(5) 0.013(4) -0.029(5)
C10A 0.076(7) 0.114(6) 0.036(5) 0.011(5) 0.033(5) 0.008(5)
O1B 0.064(3) 0.105(5) 0.036(3) -0.036(3) 0.016(3) -0.008(3)
C1B 0.099(7) 0.099(7) 0.048(5) -0.041(6) -0.012(5) 0.027(5)
C2B 0.104(8) 0.063(6) 0.063(5) -0.014(6) -0.010(6) 0.025(5)
O2B 0.092(6) 0.070(5) 0.061(5) -0.015(4) -0.027(4) 0.010(4)
C3B 0.081(6) 0.064(5) 0.077(6) 0.028(5) -0.011(5) -0.008(5)
C4B 0.071(6) 0.138(8) 0.066(8) 0.052(6) 0.014(5) -0.019(6)
O3B 0.047(3) 0.128(6) 0.040(3) -0.007(4) 0.011(3) -0.016(4)
C5B 0.045(4) 0.146(7) 0.043(4) -0.027(5) 0.019(3) 0.002(6)
C6B 0.086(6) 0.132(7) 0.054(7) -0.052(6) 0.020(5) -0.007(7)
O4B 0.096(5) 0.056(4) 0.071(4) -0.040(4) 0.002(4) -0.001(4)
C7B 0.103(7) 0.042(5) 0.062(5) -0.013(5) 0.015(5) -0.031(4)
C8B 0.111(7) 0.064(6) 0.096(6) -0.006(6) 0.014(6) -0.017(5)
O5B 0.082(4) 0.067(4) 0.073(4) 0.006(3) 0.010(3) -0.021(3)
C9B 0.066(7) 0.113(7) 0.071(7) 0.024(6) 0.021(6) -0.018(6)
C10B 0.051(5) 0.127(7) 0.037(6) -0.025(5) 0.020(4) -0.009(5)

loop_
_atom_type_symbol
_atom_type_description
_atom_type_scat_dispersion_real
_atom_type_scat_dispersion_imag
_atom_type_scat_source
C C 0.0033 0.0016 'International Tables Vol C Tables 4.2.6.8 and 6.1.1.4'
H H 0.0000 0.0000 'International Tables Vol C Tables 4.2.6.8 and 6.1.1.4'
O O 0.0106 0.0060 'International Tables Vol C Tables 4.2.6.8 and 6.1.1.4'
N N 0.0061 0.0033 'International Tables Vol C Tables 4.2.6.8 and 6.1.1.4'
Cr Cr 0.3209 0.6236 'International Tables Vol C Tables 4.2.6.8 and 6.1.1.4'

loop_
_geom_angle_atom_site_label_1
_geom_angle_atom_site_label_2
_geom_angle_atom_site_label_3
_geom_angle_site_symmetry_1
_geom_angle_site_symmetry_3
_geom_angle
_geom_angle_publ_flag
O4W Cr O3W . . 93.78(19) ?
O4W Cr O11 . . 94.97(17) ?
O3W Cr O11 . . 97.38(13) ?
O4W Cr O5W . . 87.20(19) ?
O3W Cr O5W . . 178.39(13) ?
O11 Cr O5W . . 83.80(14) ?
O4W Cr O2W . . 177.8(2) ?
O3W Cr O2W . . 86.40(15) ?
O11 Cr O2W . . 87.20(17) ?
O5W Cr O2W . . 92.57(15) ?
O4W Cr O1W . . 89.04(17) ?
O3W Cr O1W . . 90.91(14) ?
O11 Cr O1W . . 170.51(14) ?
O5W Cr O1W . . 87.82(14) ?
O2W Cr O1W . . 88.74(16) ?
Cr O1W H1W1 . . 122(3) ?
Cr O1W H1W2 . . 131(4) ?
H1W1 O1W H1W2 . . 107(4) ?
Cr O2W H2W1 . . 123(3) ?
Cr O2W H2W2 . . 121(3) ?
H2W1 O2W H2W2 . . 101(3) ?
Cr O3W H3W1 . . 108(4) ?
Cr O3W H3W2 . . 132(4) ?
H3W1 O3W H3W2 . . 108(4) ?
Cr O5W H5W1 . . 130(4) ?
Cr O5W H5W2 . . 117(4) ?
H5W1 O5W H5W2 . . 108(4) ?
O1W' Cr' O5W' . . 94.8(11) ?
O1W' Cr' O2W' . . 89.3(10) ?
O5W' Cr' O2W' . . 91.7(11) ?
O1W' Cr' O3W' . . 97.6(11) ?
O5W' Cr' O3W' . . 167.5(11) ?
O2W' Cr' O3W' . . 90.2(9) ?
O1W' Cr' O4W' . . 95.4(11) ?
O5W' Cr' O4W' . . 85.0(11) ?
O2W' Cr' O4W' . . 174.4(11) ?
O3W' Cr' O4W' . . 92.1(10) ?
O1W' Cr' O11W . . 174.0(10) ?
O5W' Cr' O11W . . 88.3(11) ?
O2W' Cr' O11W . . 95.8(9) ?
O3W' Cr' O11W . . 79.2(10) ?
O4W' Cr' O11W . . 79.7(10) ?
Cr' O2W' H2W1 . . 118(4) ?
Cr' O2W' H2W2 . . 121(4) ?
H2W1 O2W' H2W2 . . 115(5) ?
Cr' O3W' H5W2 . . 96.4(15) ?
Cr' O5W' H1W1 . . 79(2) ?
Cr' O5W' H3W1 . . 87(2) ?
H1W1 O5W' H3W1 . . 143(4) ?
H6W1 O6W H6W2 . . 104(3) ?
O12 N1 O13 . . 123.4(4) ?
O12 N1 O11 . . 119.3(3) ?
O13 N1 O11 . . 117.3(4) ?
N1 O11 Cr . . 127.4(2) ?
O13' N1' O12' . . 124(2) ?
O13' N1' O11' . . 119(2) ?
O12' N1' O11' . . 116.3(18) ?
Cr' O11W H3W2 . . 93.3(19) ?
O23 N2 O22 . . 116.3(12) ?
O23 N2 O21 . . 119.7(15) ?
O22 N2 O21 . . 124.0(15) ?
O23' N2' O22' . . 116.5(12) ?
O23' N2' O21' . . 121.2(15) ?
O22' N2' O21' . . 122.4(15) ?
O32 N3 O33 . . 121.6(4) ?
O32 N3 O31 . . 120.4(3) ?
O33 N3 O31 . . 118.0(4) ?
C1A O1A C10A . . 115.8(9) ?
O1A C1A C2A . . 111.1(9) ?
O1A C1A H1A1 . . 109.4 ?
C2A C1A H1A1 . . 109.4 ?
O1A C1A H1A2 . . 109.4 ?
C2A C1A H1A2 . . 109.4 ?
H1A1 C1A H1A2 . . 108.0 ?
O2A C2A C1A . . 107.6(9) ?
O2A C2A H2A1 . . 110.2 ?
C1A C2A H2A1 . . 110.2 ?
O2A C2A H2A2 . . 110.2 ?
C1A C2A H2A2 . . 110.2 ?
H2A1 C2A H2A2 . . 108.5 ?
C2A O2A C3A . . 109.2(9) ?
O2A C3A C4A . . 109.6(11) ?
O2A C3A H3A1 . . 109.8 ?
C4A C3A H3A1 . . 109.8 ?
O2A C3A H3A2 . . 109.8 ?
C4A C3A H3A2 . . 109.8 ?
H3A1 C3A H3A2 . . 108.2 ?
O3A C4A C3A . . 108.3(10) ?
O3A C4A H4A1 . . 110.0 ?
C3A C4A H4A1 . . 110.0 ?
O3A C4A H4A2 . . 110.0 ?
C3A C4A H4A2 . . 110.0 ?
H4A1 C4A H4A2 . . 108.4 ?
C5A O3A C4A . . 109.8(10) ?
O3A C5A C6A . . 104.4(10) ?
O3A C5A H5A1 . . 110.9 ?
C6A C5A H5A1 . . 110.9 ?
O3A C5A H5A2 . . 110.9 ?
C6A C5A H5A2 . . 110.9 ?
H5A1 C5A H5A2 . . 108.9 ?
O4A C6A C5A . . 114.1(9) ?
O4A C6A H6A1 . . 108.7 ?
C5A C6A H6A1 . . 108.7 ?
O4A C6A H6A2 . . 108.7 ?
C5A C6A H6A2 . . 108.7 ?
H6A1 C6A H6A2 . . 107.6 ?
C7A O4A C6A . . 109.4(9) ?
O4A C7A C8A . . 102.9(8) ?
O4A C7A H7A1 . . 111.2 ?
C8A C7A H7A1 . . 111.2 ?
O4A C7A H7A2 . . 111.2 ?
C8A C7A H7A2 . . 111.2 ?
H7A1 C7A H7A2 . . 109.1 ?
O5A C8A C7A . . 117.5(10) ?
O5A C8A H8A1 . . 107.9 ?
C7A C8A H8A1 . . 107.9 ?
O5A C8A H8A2 . . 107.9 ?
C7A C8A H8A2 . . 107.9 ?
H8A1 C8A H8A2 . . 107.2 ?
C8A O5A C9A . . 117.1(8) ?
O5A C9A C10A . . 105.9(11) ?
O5A C9A H9A1 . . 110.6 ?
C10A C9A H9A1 . . 110.6 ?
O5A C9A H9A2 . . 110.6 ?
C10A C9A H9A2 . . 110.6 ?
H9A1 C9A H9A2 . . 108.7 ?
O1A C10A C9A . . 102.4(12) ?
O1A C10A H10A . . 111.3 ?
C9A C10A H10A . . 111.3 ?
O1A C10A H10B . . 111.3 ?
C9A C10A H10B . . 111.3 ?
H10A C10A H10B . . 109.2 ?
C1B O1B C10B . . 111.5(8) ?
O1B C1B C2B . . 117.5(10) ?
O1B C1B H1B1 . . 107.9 ?
C2B C1B H1B1 . . 107.9 ?
O1B C1B H1B2 . . 107.9 ?
C2B C1B H1B2 . . 107.9 ?
H1B1 C1B H1B2 . . 107.2 ?
O2B C2B C1B . . 105.1(9) ?
O2B C2B H2B1 . . 110.7 ?
C1B C2B H2B1 . . 110.7 ?
O2B C2B H2B2 . . 110.7 ?
C1B C2B H2B2 . . 110.7 ?
H2B1 C2B H2B2 . . 108.8 ?
C2B O2B C3B . . 107.0(10) ?
O2B C3B C4B . . 111.0(11) ?
O2B C3B H3B1 . . 109.4 ?
C4B C3B H3B1 . . 109.4 ?
O2B C3B H3B2 . . 109.4 ?
C4B C3B H3B2 . . 109.4 ?
H3B1 C3B H3B2 . . 108.0 ?
O3B C4B C3B . . 105.3(11) ?
O3B C4B H4B1 . . 110.7 ?
C3B C4B H4B1 . . 110.7 ?
O3B C4B H4B2 . . 110.7 ?
C3B C4B H4B2 . . 110.7 ?
H4B1 C4B H4B2 . . 108.8 ?
C4B O3B C5B . . 113.3(10) ?
O3B C5B C6B . . 105.6(10) ?
O3B C5B H5B1 . . 110.6 ?
C6B C5B H5B1 . . 110.6 ?
O3B C5B H5B2 . . 110.6 ?
C6B C5B H5B2 . . 110.6 ?
H5B1 C5B H5B2 . . 108.8 ?
O4B C6B C5B . . 113.5(12) ?
O4B C6B H6B1 . . 108.9 ?
C5B C6B H6B1 . . 108.9 ?
O4B C6B H6B2 . . 108.9 ?
C5B C6B H6B2 . . 108.9 ?
H6B1 C6B H6B2 . . 107.7 ?
C6B O4B C7B . . 111.2(9) ?
O4B C7B C8B . . 107.3(9) ?
O4B C7B H7B1 . . 110.2 ?
C8B C7B H7B1 . . 110.2 ?
O4B C7B H7B2 . . 110.2 ?
C8B C7B H7B2 . . 110.2 ?
H7B1 C7B H7B2 . . 108.5 ?
O5B C8B C7B . . 112.2(11) ?
O5B C8B H8B1 . . 109.2 ?
C7B C8B H8B1 . . 109.2 ?
O5B C8B H8B2 . . 109.2 ?
C7B C8B H8B2 . . 109.2 ?
H8B1 C8B H8B2 . . 107.9 ?
C9B O5B C8B . . 116.4(10) ?
O5B C9B C10B . . 108.2(14) ?
O5B C9B H9B1 . . 110.1 ?
C10B C9B H9B1 . . 110.1 ?
O5B C9B H9B2 . . 110.1 ?
C10B C9B H9B2 . . 110.1 ?
H9B1 C9B H9B2 . . 108.4 ?
O1B C10B C9B . . 106.2(12) ?
O1B C10B H10C . . 110.5 ?
C9B C10B H10C . . 110.5 ?
O1B C10B H10D . . 110.5 ?
C9B C10B H10D . . 110.5 ?
H10C C10B H10D . . 108.7 ?
C1C O1C C10C . . 118.5(12) ?
O1C C1C C2C . . 109.7(10) ?
O1C C1C H1C1 . . 109.7 ?
C2C C1C H1C1 . . 109.7 ?
O1C C1C H1C2 . . 109.7 ?
C2C C1C H1C2 . . 109.7 ?
H1C1 C1C H1C2 . . 108.2 ?
O2C C2C C1C . . 112.1(10) ?
O2C C2C H2C1 . . 109.2 ?
C1C C2C H2C1 . . 109.2 ?
O2C C2C H2C2 . . 109.2 ?
C1C C2C H2C2 . . 109.2 ?
H2C1 C2C H2C2 . . 107.9 ?
C2C O2C C3C . . 111.7(9) ?
O2C C3C C4C . . 108.7(9) ?
O2C C3C H3C1 . . 109.9 ?
C4C C3C H3C1 . . 109.9 ?
O2C C3C H3C2 . . 109.9 ?
C4C C3C H3C2 . . 109.9 ?
H3C1 C3C H3C2 . . 108.3 ?
O3C C4C C3C . . 108.0(10) ?
O3C C4C H4C1 . . 110.1 ?
C3C C4C H4C1 . . 110.1 ?
O3C C4C H4C2 . . 110.1 ?
C3C C4C H4C2 . . 110.1 ?
H4C1 C4C H4C2 . . 108.4 ?
C5C O3C C4C . . 113.8(10) ?
O3C C5C C6C . . 110.9(10) ?
O3C C5C H5C1 . . 109.5 ?
C6C C5C H5C1 . . 109.5 ?
O3C C5C H5C2 . . 109.5 ?
C6C C5C H5C2 . . 109.5 ?
H5C1 C5C H5C2 . . 108.1 ?
O4C C6C C5C . . 110.7(12) ?
O4C C6C H6C1 . . 109.5 ?
C5C C6C H6C1 . . 109.5 ?
O4C C6C H6C2 . . 109.5 ?
C5C C6C H6C2 . . 109.5 ?
H6C1 C6C H6C2 . . 108.1 ?
C7C O4C C6C . . 113.6(11) ?
O4C C7C C8C . . 111.9(11) ?
O4C C7C H7C1 . . 109.2 ?
C8C C7C H7C1 . . 109.2 ?
O4C C7C H7C2 . . 109.2 ?
C8C C7C H7C2 . . 109.2 ?
H7C1 C7C H7C2 . . 107.9 ?
O5C C8C C7C . . 112.1(11) ?
O5C C8C H8C1 . . 109.2 ?
C7C C8C H8C1 . . 109.2 ?
O5C C8C H8C2 . . 109.2 ?
C7C C8C H8C2 . . 109.2 ?
H8C1 C8C H8C2 . . 107.9 ?
C9C O5C C8C . . 117.2(11) ?
O5C C9C C10C . . 108.0(12) ?
O5C C9C H9C1 . . 110.1 ?
C10C C9C H9C1 . . 110.1 ?
O5C C9C H9C2 . . 110.1 ?
C10C C9C H9C2 . . 110.1 ?
H9C1 C9C H9C2 . . 108.4 ?
O1C C10C C9C . . 107.2(11) ?
O1C C10C H10E . . 110.3 ?
C9C C10C H10E . . 110.3 ?
O1C C10C H10F . . 110.3 ?
C9C C10C H10F . . 110.3 ?
H10E C10C H10F . . 108.5 ?
C1D O1D C10D . . 113.0(11) ?
O1D C1D C2D . . 105.4(12) ?
O1D C1D H1D1 . . 110.7 ?
C2D C1D H1D1 . . 110.7 ?
O1D C1D H1D2 . . 110.7 ?
C2D C1D H1D2 . . 110.7 ?
H1D1 C1D H1D2 . . 108.8 ?
O2D C2D C1D . . 108.4(12) ?
O2D C2D H2D1 . . 110.0 ?
C1D C2D H2D1 . . 110.0 ?
O2D C2D H2D2 . . 110.0 ?
C1D C2D H2D2 . . 110.0 ?
H2D1 C2D H2D2 . . 108.4 ?
C2D O2D C3D . . 113.2(12) ?
O2D C3D C4D . . 108.0(12) ?
O2D C3D H3D1 . . 110.1 ?
C4D C3D H3D1 . . 110.1 ?
O2D C3D H3D2 . . 110.1 ?
C4D C3D H3D2 . . 110.1 ?
H3D1 C3D H3D2 . . 108.4 ?
O3D C4D C3D . . 111.2(12) ?
O3D C4D H4D1 . . 109.4 ?
C3D C4D H4D1 . . 109.4 ?
O3D C4D H4D2 . . 109.4 ?
C3D C4D H4D2 . . 109.4 ?
H4D1 C4D H4D2 . . 108.0 ?
C5D O3D C4D . . 112.2(11) ?
O3D C5D C6D . . 109.9(13) ?
O3D C5D H5D1 . . 109.7 ?
C6D C5D H5D1 . . 109.7 ?
O3D C5D H5D2 . . 109.7 ?
C6D C5D H5D2 . . 109.7 ?
H5D1 C5D H5D2 . . 108.2 ?
O4D C6D C5D . . 117.1(14) ?
O4D C6D H6D1 . . 108.0 ?
C5D C6D H6D1 . . 108.0 ?
O4D C6D H6D2 . . 108.0 ?
C5D C6D H6D2 . . 108.0 ?
H6D1 C6D H6D2 . . 107.3 ?
C7D O4D C6D . . 111.0(15) ?
O4D C7D C8D . . 110.8(16) ?
O4D C7D H7D1 . . 109.5 ?
C8D C7D H7D1 . . 109.5 ?
O4D C7D H7D2 . . 109.5 ?
C8D C7D H7D2 . . 109.5 ?
H7D1 C7D H7D2 . . 108.1 ?
O5D C8D C7D . . 111.9(17) ?
O5D C8D H8D1 . . 109.2 ?
C7D C8D H8D1 . . 109.2 ?
O5D C8D H8D2 . . 109.2 ?
C7D C8D H8D2 . . 109.2 ?
H8D1 C8D H8D2 . . 107.9 ?
C9D O5D C8D . . 115.2(12) ?
O5D C9D C10D . . 108.9(13) ?
O5D C9D H9D1 . . 109.9 ?
C10D C9D H9D1 . . 109.9 ?
O5D C9D H9D2 . . 109.9 ?
C10D C9D H9D2 . . 109.9 ?
H9D1 C9D H9D2 . . 108.3 ?
O1D C10D C9D . . 108.0(12) ?
O1D C10D H10G . . 110.1 ?
C9D C10D H10G . . 110.1 ?
O1D C10D H10H . . 110.1 ?
C9D C10D H10H . . 110.1 ?
H10G C10D H10H . . 108.4 ?

loop_
_geom_bond_atom_site_label_1
_geom_bond_atom_site_label_2
_geom_bond_site_symmetry_2
_geom_bond_distance
_geom_bond_publ_flag
Cr O4W . 1.936(5) ?
Cr O3W . 1.943(3) ?
Cr O11 . 1.958(3) ?
Cr O5W . 1.960(3) ?
Cr O2W . 1.983(4) ?
Cr O1W . 1.986(3) ?
O1W H1W1 . 0.832(19) ?
O1W H1W2 . 0.817(19) ?
O2W H2W1 . 0.834(19) ?
O2W H2W2 . 0.832(19) ?
O3W H3W1 . 0.817(19) ?
O3W H3W2 . 0.818(19) ?
O5W H5W1 . 0.819(19) ?
O5W H5W2 . 0.819(19) ?
Cr' O1W' . 1.72(2) ?
Cr' O5W' . 1.93(3) ?
Cr' O2W' . 1.94(2) ?
Cr' O3W' . 1.98(2) ?
Cr' O4W' . 2.16(3) ?
Cr' O11W . 2.20(2) ?
O2W' H2W1 . 0.76(4) ?
O2W' H2W2 . 0.77(4) ?
O6W H6W1 . 0.847(19) ?
O6W H6W2 . 0.849(19) ?
N1 O12 . 1.218(4) ?
N1 O13 . 1.230(4) ?
N1 O11 . 1.304(4) ?
N1' O13' . 1.210(18) ?
N1' O12' . 1.240(17) ?
N1' O11' . 1.268(17) ?
N2 O23 . 1.181(10) ?
N2 O22 . 1.229(10) ?
N2 O21 . 1.289(11) ?
N2' O23' . 1.186(10) ?
N2' O22' . 1.224(10) ?
N2' O21' . 1.280(11) ?
N3 O32 . 1.197(5) ?
N3 O33 . 1.254(4) ?
N3 O31 . 1.263(4) ?
O1A C1A . 1.351(12) ?
O1A C10A . 1.466(13) ?
C1A C2A . 1.548(15) ?
C1A H1A1 . 0.9900 ?
C1A H1A2 . 0.9900 ?
C2A O2A . 1.362(13) ?
C2A H2A1 . 0.9900 ?
C2A H2A2 . 0.9900 ?
O2A C3A . 1.441(15) ?
C3A C4A . 1.537(18) ?
C3A H3A1 . 0.9900 ?
C3A H3A2 . 0.9900 ?
C4A O3A . 1.474(14) ?
C4A H4A1 . 0.9900 ?
C4A H4A2 . 0.9900 ?
O3A C5A . 1.360(14) ?
C5A C6A . 1.488(16) ?
C5A H5A1 . 0.9900 ?
C5A H5A2 . 0.9900 ?
C6A O4A . 1.424(12) ?
C6A H6A1 . 0.9900 ?
C6A H6A2 . 0.9900 ?
O4A C7A . 1.359(12) ?
C7A C8A . 1.489(14) ?
C7A H7A1 . 0.9900 ?
C7A H7A2 . 0.9900 ?
C8A O5A . 1.372(10) ?
C8A H8A1 . 0.9900 ?
C8A H8A2 . 0.9900 ?
O5A C9A . 1.378(13) ?
C9A C10A . 1.527(13) ?
C9A H9A1 . 0.9900 ?
C9A H9A2 . 0.9900 ?
C10A H10A . 0.9900 ?
C10A H10B . 0.9900 ?
O1B C1B . 1.359(11) ?
O1B C10B . 1.447(13) ?
C1B C2B . 1.482(15) ?
C1B H1B1 . 0.9900 ?
C1B H1B2 . 0.9900 ?
C2B O2B . 1.340(14) ?
C2B H2B1 . 0.9900 ?
C2B H2B2 . 0.9900 ?
O2B C3B . 1.439(13) ?
C3B C4B . 1.521(18) ?
C3B H3B1 . 0.9900 ?
C3B H3B2 . 0.9900 ?
C4B O3B . 1.397(16) ?
C4B H4B1 . 0.9900 ?
C4B H4B2 . 0.9900 ?
O3B C5B . 1.414(12) ?
C5B C6B . 1.521(17) ?
C5B H5B1 . 0.9900 ?
C5B H5B2 . 0.9900 ?
C6B O4B . 1.366(15) ?
C6B H6B1 . 0.9900 ?
C6B H6B2 . 0.9900 ?
O4B C7B . 1.395(12) ?
C7B C8B . 1.545(16) ?
C7B H7B1 . 0.9900 ?
C7B H7B2 . 0.9900 ?
C8B O5B . 1.420(12) ?
C8B H8B1 . 0.9900 ?
C8B H8B2 . 0.9900 ?
O5B C9B . 1.361(15) ?
C9B C10B . 1.513(14) ?
C9B H9B1 . 0.9900 ?
C9B H9B2 . 0.9900 ?
C10B H10C . 0.9900 ?
C10B H10D . 0.9900 ?
O1C C1C . 1.407(12) ?
O1C C10C . 1.459(14) ?
C1C C2C . 1.526(16) ?
C1C H1C1 . 0.9900 ?
C1C H1C2 . 0.9900 ?
C2C O2C . 1.353(14) ?
C2C H2C1 . 0.9900 ?
C2C H2C2 . 0.9900 ?
O2C C3C . 1.451(11) ?
C3C C4C . 1.537(16) ?
C3C H3C1 . 0.9900 ?
C3C H3C2 . 0.9900 ?
C4C O3C . 1.429(14) ?
C4C H4C1 . 0.9900 ?
C4C H4C2 . 0.9900 ?
O3C C5C . 1.393(13) ?
C5C C6C . 1.521(15) ?
C5C H5C1 . 0.9900 ?
C5C H5C2 . 0.9900 ?
C6C O4C . 1.399(13) ?
C6C H6C1 . 0.9900 ?
C6C H6C2 . 0.9900 ?
O4C C7C . 1.370(13) ?
C7C C8C . 1.487(15) ?
C7C H7C1 . 0.9900 ?
C7C H7C2 . 0.9900 ?
C8C O5C . 1.432(12) ?
C8C H8C1 . 0.9900 ?
C8C H8C2 . 0.9900 ?
O5C C9C . 1.403(14) ?
C9C C10C . 1.528(15) ?
C9C H9C1 . 0.9900 ?
C9C H9C2 . 0.9900 ?
C10C H10E . 0.9900 ?
C10C H10F . 0.9900 ?
O1D C1D . 1.414(12) ?
O1D C10D . 1.443(13) ?
C1D C2D . 1.558(17) ?
C1D H1D1 . 0.9900 ?
C1D H1D2 . 0.9900 ?
C2D O2D . 1.341(16) ?
C2D H2D1 . 0.9900 ?
C2D H2D2 . 0.9900 ?
O2D C3D . 1.434(12) ?
C3D C4D . 1.515(17) ?
C3D H3D1 . 0.9900 ?
C3D H3D2 . 0.9900 ?
C4D O3D . 1.409(15) ?
C4D H4D1 . 0.9900 ?
C4D H4D2 . 0.9900 ?
O3D C5D . 1.404(15) ?
C5D C6D . 1.485(16) ?
C5D H5D1 . 0.9900 ?
C5D H5D2 . 0.9900 ?
C6D O4D . 1.372(15) ?
C6D H6D1 . 0.9900 ?
C6D H6D2 . 0.9900 ?
O4D C7D . 1.371(17) ?
C7D C8D . 1.510(18) ?
C7D H7D1 . 0.9900 ?
C7D H7D2 . 0.9900 ?
C8D O5D . 1.426(13) ?
C8D H8D1 . 0.9900 ?
C8D H8D2 . 0.9900 ?
O5D C9D . 1.374(15) ?
C9D C10D . 1.520(15) ?
C9D H9D1 . 0.9900 ?
C9D H9D2 . 0.9900 ?
C10D H10G . 0.9900 ?
C10D H10H . 0.9900 ?

loop_
_geom_torsion_atom_site_label_1
_geom_torsion_atom_site_label_2
_geom_torsion_atom_site_label_3
_geom_torsion_atom_site_label_4
_geom_torsion_site_symmetry_1
_geom_torsion_site_symmetry_2
_geom_torsion_site_symmetry_3
_geom_torsion_site_symmetry_4
_geom_torsion
_geom_torsion_publ_flag
O12 N1 O11 Cr . . . . -9.2(5) ?
O13 N1 O11 Cr . . . . 172.2(3) ?
O4W Cr O11 N1 . . . . -49.2(3) ?
O3W Cr O11 N1 . . . . 45.3(3) ?
O5W Cr O11 N1 . . . . -135.8(3) ?
O2W Cr O11 N1 . . . . 131.3(3) ?
O1W Cr O11 N1 . . . . -163.9(7) ?
C10A O1A C1A C2A . . . . -179.5(11) ?
O1A C1A C2A O2A . . . . -60.7(14) ?
C1A C2A O2A C3A . . . . 158.5(11) ?
C2A O2A C3A C4A . . . . -152.7(11) ?
O2A C3A C4A O3A . . . . 64.0(14) ?
C3A C4A O3A C5A . . . . -174.6(11) ?
C4A O3A C5A C6A . . . . 165.2(9) ?
O3A C5A C6A O4A . . . . -61.1(13) ?
C5A C6A O4A C7A . . . . 155.1(11) ?
C6A O4A C7A C8A . . . . 176.4(9) ?
O4A C7A C8A O5A . . . . 67.4(13) ?
C7A C8A O5A C9A . . . . 72.7(13) ?
C8A O5A C9A C10A . . . . -169.0(10) ?
C1A O1A C10A C9A . . . . -177.0(11) ?
O5A C9A C10A O1A . . . . 78.5(14) ?
C10B O1B C1B C2B . . . . -80.2(13) ?
O1B C1B C2B O2B . . . . -61.8(14) ?
C1B C2B O2B C3B . . . . 177.1(10) ?
C2B O2B C3B C4B . . . . -160.6(12) ?
O2B C3B C4B O3B . . . . 72.3(14) ?
C3B C4B O3B C5B . . . . -167.9(10) ?
C4B O3B C5B C6B . . . . 165.7(11) ?
O3B C5B C6B O4B . . . . -62.2(13) ?
C5B C6B O4B C7B . . . . 160.9(11) ?
C6B O4B C7B C8B . . . . -157.0(11) ?
O4B C7B C8B O5B . . . . 58.6(14) ?
C7B C8B O5B C9B . . . . 178.3(12) ?
C8B O5B C9B C10B . . . . 165.2(12) ?
C1B O1B C10B C9B . . . . 166.1(12) ?
O5B C9B C10B O1B . . . . -71.3(17) ?
C10C O1C C1C C2C . . . . 154.2(15) ?
O1C C1C C2C O2C . . . . -48.6(16) ?
C1C C2C O2C C3C . . . . 166.6(10) ?
C2C O2C C3C C4C . . . . -161.2(10) ?
O2C C3C C4C O3C . . . . 71.4(12) ?
C3C C4C O3C C5C . . . . -178.5(9) ?
C4C O3C C5C C6C . . . . 89.3(13) ?
O3C C5C C6C O4C . . . . 62.4(14) ?
C5C C6C O4C C7C . . . . -171.9(10) ?
C6C O4C C7C C8C . . . . 157.2(11) ?
O4C C7C C8C O5C . . . . -67.2(14) ?
C7C C8C O5C C9C . . . . 149.0(12) ?
C8C O5C C9C C10C . . . . -177.8(11) ?
C1C O1C C10C C9C . . . . -167.8(14) ?
O5C C9C C10C O1C . . . . 74.8(17) ?
C10D O1D C1D C2D . . . . 171.5(14) ?
O1D C1D C2D O2D . . . . -63(2) ?
C1D C2D O2D C3D . . . . 170.2(13) ?
C2D O2D C3D C4D . . . . -158.1(16) ?
O2D C3D C4D O3D . . . . 68.2(15) ?
C3D C4D O3D C5D . . . . -161.8(13) ?
C4D O3D C5D C6D . . . . 176.1(14) ?
O3D C5D C6D O4D . . . . -54(2) ?
C5D C6D O4D C7D . . . . -89(3) ?
C6D O4D C7D C8D . . . . 167(2) ?
O4D C7D C8D O5D . . . . -63(3) ?
C7D C8D O5D C9D . . . . 160.0(19) ?
C8D O5D C9D C10D . . . . -178.8(15) ?
C1D O1D C10D C9D . . . . -164.7(15) ?
O5D C9D C10D O1D . . . . 46(2) ?
